data_4101052
_journal_name_full 'Journal of the American Chemical Society'
_journal_paper_doi 10.1021/ja0567182
_journal_year 2006
_chemical_formula_sum 'C22 H19 Au Cl P S2'
_chemical_formula_weight 610.88
_space_group_IT_number 2
_symmetry_cell_setting triclinic
_symmetry_space_group_name_Hall '-P 1'
_symmetry_space_group_name_H-M 'P -1'
_cell_angle_alpha 71.62(2)
_cell_angle_beta 78.250(10)
_cell_angle_gamma 63.25(2)
_cell_formula_units_Z 2
_cell_length_a 9.0350(10)
_cell_length_b 9.542(3)
_cell_length_c 14.598(2)
_cell_measurement_temperature 293(2)
_cell_volume 1063.7(4)
_diffrn_ambient_temperature 293(2)
_exptl_crystal_density_diffrn 1.907
_cod_database_code 4101052

loop_
_symmetry_equiv_pos_as_xyz
'x, y, z'
'-x, -y, -z'

loop_
_atom_site_label
_atom_site_type_symbol
_atom_site_fract_x
_atom_site_fract_y
_atom_site_fract_z
_atom_site_U_iso_or_equiv
_atom_site_adp_type
_atom_site_occupancy
_atom_site_symmetry_multiplicity
_atom_site_calc_flag
_atom_site_refinement_flags
_atom_site_disorder_assembly
_atom_site_disorder_group
Au1 Au 0.16033(3) -0.16334(3) 0.287970(17) 0.04462(13) Uani 1 1 d . . .
Cl1 Cl 0.2076(4) -0.4290(2) 0.31329(15) 0.0854(7) Uani 1 1 d . . .
S1 S -0.1931(2) 0.4556(2) 0.03194(14) 0.0433(4) Uani 0.80 1 d P . .
S2 S 0.3247(3) -0.1228(3) 0.4691(2) 0.0622(7) Uani 0.70 1 d P . .
S3 S 0.1769(5) 0.1388(5) 0.5473(3) 0.0646(10) Uani 0.50 1 d P . .
P1 P 0.13905(17) 0.08693(16) 0.26613(10) 0.0313(3) Uani 1 1 d . . .
C1 C 0.0908(6) 0.1599(7) 0.3733(4) 0.0337(11) Uani 1 1 d . . .
C2 C -0.0440(7) 0.3050(7) 0.3589(4) 0.0362(12) Uani 1 1 d . . .
C3 C -0.1255(8) 0.4014(8) 0.4328(5) 0.0487(15) Uani 1 1 d . . .
H3A H -0.0533 0.4470 0.4401 0.058 Uiso 1 1 calc R . .
H3B H -0.1377 0.3287 0.4946 0.058 Uiso 1 1 calc R . .
C4 C -0.2945(11) 0.5379(11) 0.4080(7) 0.084(3) Uani 1 1 d . . .
H4A H -0.3763 0.4924 0.4247 0.101 Uiso 1 1 calc R . .
H4B H -0.3234 0.6123 0.4478 0.101 Uiso 1 1 calc R . .
C5 C -0.3052(14) 0.6261(12) 0.3105(7) 0.108(4) Uani 1 1 d . . .
H5A H -0.2333 0.6823 0.2961 0.129 Uiso 1 1 calc R . .
H5B H -0.4182 0.7079 0.3018 0.129 Uiso 1 1 calc R . .
C6 C -0.2583(9) 0.5256(8) 0.2371(5) 0.0573(18) Uani 1 1 d . . .
H6A H -0.3528 0.5059 0.2329 0.069 Uiso 1 1 calc R . .
H6B H -0.2343 0.5880 0.1739 0.069 Uiso 1 1 calc R . .
C7 C -0.1101(7) 0.3647(7) 0.2623(4) 0.0378(12) Uani 1 1 d . . .
C8 C -0.0298(6) 0.2639(6) 0.2029(4) 0.0332(11) Uani 1 1 d . . .
C9 C -0.0544(7) 0.2807(7) 0.1044(4) 0.0373(12) Uani 1 1 d . . .
C10 C 0.0312(7) 0.1636(8) 0.0521(5) 0.0520(15) Uani 1.10 1 d P . .
H10 H 0.1104 0.0602 0.0777 0.062 Uiso 1 1 calc R . .
C11 C -0.0158(9) 0.2192(10) -0.0435(5) 0.0534(17) Uani 1 1 d . . .
H11 H 0.0307 0.1563 -0.0879 0.064 Uiso 1 1 calc R . .
C12 C -0.1343(10) 0.3718(10) -0.0646(5) 0.0607(18) Uani 1 1 d . . .
H12 H -0.1790 0.4255 -0.1245 0.073 Uiso 1 1 calc R . .
C13 C 0.1891(7) 0.0703(7) 0.4569(4) 0.0365(12) Uani 1 1 d . . .
C14 C 0.3145(10) -0.0100(11) 0.6043(6) 0.068(2) Uani 1 1 d . . .
H14 H 0.3436 -0.0100 0.6618 0.081 Uiso 1 1 calc R . .
C15 C 0.3912(10) -0.1398(10) 0.5684(6) 0.066(2) Uani 1 1 d . . .
H15 H 0.4772 -0.2338 0.5985 0.079 Uiso 1 1 calc R . .
C16 C 0.3270(7) 0.1081(7) 0.2052(4) 0.0357(11) Uani 1 1 d . . .
C17 C 0.3619(8) 0.2312(8) 0.2125(5) 0.0488(15) Uani 1 1 d . . .
H17 H 0.2914 0.3002 0.2510 0.059 Uiso 1 1 calc R . .
C18 C 0.5011(9) 0.2518(10) 0.1629(6) 0.063(2) Uani 1 1 d . . .
H18 H 0.5245 0.3345 0.1678 0.076 Uiso 1 1 calc R . .
C19 C 0.6056(9) 0.1485(12) 0.1060(6) 0.071(2) Uani 1 1 d . . .
H19 H 0.6980 0.1639 0.0715 0.085 Uiso 1 1 calc R . .
C20 C 0.5743(9) 0.0223(12) 0.0994(6) 0.069(2) Uani 1 1 d . . .
H20 H 0.6458 -0.0475 0.0617 0.083 Uiso 1 1 calc R . .
C21 C 0.4354(8) 0.0023(9) 0.1499(5) 0.0504(15) Uani 1 1 d . . .
H21 H 0.4142 -0.0829 0.1469 0.060 Uiso 1 1 calc R . .

loop_
_atom_site_aniso_label
_atom_site_aniso_U_11
_atom_site_aniso_U_22
_atom_site_aniso_U_33
_atom_site_aniso_U_23
_atom_site_aniso_U_13
_atom_site_aniso_U_12
Au1 0.0610(2) 0.03786(16) 0.04189(16) -0.01336(10) -0.00219(10) -0.02503(12)
Cl1 0.163(2) 0.0496(10) 0.0603(11) -0.0195(9) -0.0040(13) -0.0562(13)
S1 0.0468(11) 0.0353(9) 0.0382(9) -0.0041(7) -0.0153(8) -0.0075(8)
S2 0.0574(15) 0.0503(14) 0.0652(16) -0.0162(12) -0.0243(13) -0.0017(12)
S3 0.052(2) 0.070(2) 0.061(2) -0.0196(19) -0.0230(17) -0.0064(18)
P1 0.0266(6) 0.0307(7) 0.0367(7) -0.0126(5) 0.0012(5) -0.0107(5)
C1 0.025(3) 0.039(3) 0.039(3) -0.016(2) 0.000(2) -0.012(2)
C2 0.028(3) 0.040(3) 0.041(3) -0.016(2) 0.001(2) -0.013(2)
C3 0.038(3) 0.047(3) 0.052(4) -0.025(3) -0.006(3) -0.001(3)
C4 0.068(5) 0.076(6) 0.072(6) -0.047(5) -0.013(4) 0.022(4)
C5 0.107(8) 0.074(6) 0.081(7) -0.041(5) -0.026(6) 0.036(6)
C6 0.049(4) 0.047(4) 0.057(4) -0.018(3) -0.016(3) 0.004(3)
C7 0.028(3) 0.038(3) 0.043(3) -0.014(2) -0.001(2) -0.008(2)
C8 0.025(3) 0.035(3) 0.040(3) -0.013(2) -0.001(2) -0.011(2)
C9 0.029(3) 0.043(3) 0.041(3) -0.008(2) -0.005(2) -0.016(2)
C10 0.041(3) 0.063(4) 0.048(3) -0.022(3) -0.006(3) -0.011(3)
C11 0.046(4) 0.079(5) 0.040(3) -0.026(3) -0.002(3) -0.024(4)
C12 0.071(5) 0.070(5) 0.044(4) -0.011(3) -0.009(3) -0.033(4)
C13 0.029(3) 0.041(3) 0.038(3) -0.014(2) 0.001(2) -0.012(2)
C14 0.062(5) 0.082(6) 0.058(4) -0.027(4) -0.011(4) -0.020(4)
C15 0.052(4) 0.059(4) 0.071(5) -0.008(4) -0.022(4) -0.009(3)
C16 0.028(3) 0.037(3) 0.040(3) -0.012(2) -0.002(2) -0.010(2)
C17 0.038(3) 0.048(4) 0.059(4) -0.015(3) 0.003(3) -0.019(3)
C18 0.044(4) 0.069(5) 0.086(6) -0.020(4) 0.000(4) -0.033(4)
C19 0.038(4) 0.100(7) 0.075(5) -0.022(5) 0.011(4) -0.035(4)
C20 0.033(4) 0.099(6) 0.076(5) -0.044(5) 0.017(3) -0.022(4)
C21 0.036(3) 0.059(4) 0.059(4) -0.026(3) 0.005(3) -0.018(3)

loop_
_geom_bond_atom_site_label_1
_geom_bond_atom_site_label_2
_geom_bond_distance
_geom_bond_site_symmetry_2
_geom_bond_publ_flag
Au1 P1 2.2300(16) . ?
Au1 Cl1 2.2895(19) . ?
S1 C12 1.711(8) . ?
S1 C9 1.737(6) . ?
S2 C15 1.614(9) . ?
S2 C13 1.666(6) . ?
S3 C14 1.530(9) . ?
S3 C13 1.612(7) . ?
P1 C1 1.806(6) . ?
P1 C16 1.815(6) . ?
P1 C8 1.817(5) . ?
C1 C2 1.359(8) . ?
C1 C13 1.452(8) . ?
C2 C7 1.483(8) . ?
C2 C3 1.498(8) . ?
C3 C4 1.516(10) . ?
C3 H3A 0.9700 . ?
C3 H3B 0.9700 . ?
C4 C5 1.403(13) . ?
C4 H4A 0.9700 . ?
C4 H4B 0.9700 . ?
C5 C6 1.531(11) . ?
C5 H5A 0.9700 . ?
C5 H5B 0.9700 . ?
C6 C7 1.509(8) . ?
C6 H6A 0.9700 . ?
C6 H6B 0.9700 . ?
C7 C8 1.358(8) . ?
C8 C9 1.448(8) . ?
C9 C10 1.396(8) . ?
C10 C11 1.408(9) . ?
C10 H10 0.9300 . ?
C11 C12 1.346(11) . ?
C11 H11 0.9300 . ?
C12 H12 0.9300 . ?
C14 C15 1.333(11) . ?
C14 H14 0.9300 . ?
C15 H15 0.9300 . ?
C16 C17 1.385(9) . ?
C16 C21 1.390(8) . ?
C17 C18 1.380(10) . ?
C17 H17 0.9300 . ?
C18 C19 1.383(12) . ?
C18 H18 0.9300 . ?
C19 C20 1.389(12) . ?
C19 H19 0.9300 . ?
C20 C21 1.380(10) . ?
C20 H20 0.9300 . ?
C21 H21 0.9300 . ?
